data_7135077
loop_
_publ_author_name
'Nag, Bedabara'
'Kumar, Akshai'

_publ_section_title
;
 Key role of oxygen and base in catalytic thioetherification: access to
 sulfur bridged poly-aromatic hydrocarbons.
;
_journal_issue 92
_journal_name_full 'Chemical communications (Cambridge, England)'
_journal_page_first 18120
_journal_page_last 18123
_journal_paper_doi 10.1039/d5cc04903b
_journal_volume 61
_journal_year 2025
_chemical_formula_sum 'C13 H9 S'
_chemical_formula_weight 197.26
_chemical_name_common BPTA
_chemical_name_systematic 9,10-bis(phenylthio)anthracene
_space_group_crystal_system monoclinic
_space_group_IT_number 14
_space_group_name_Hall '-P 2yn'
_space_group_name_H-M_alt 'P 1 21/n 1'
_atom_sites_solution_hydrogens geom
_audit_creation_method SHELXL-2018/3
_audit_update_record
;
2025-04-14 deposited with the CCDC.	2025-10-09 downloaded from the CCDC.
;
_cell_angle_alpha 90
_cell_angle_beta 107.22(5)
_cell_angle_gamma 90
_cell_formula_units_Z 4
_cell_length_a 12.122(7)
_cell_length_b 5.585(2)
_cell_length_c 14.566(6)
_cell_measurement_reflns_used 1019
_cell_measurement_temperature 293(2)
_cell_measurement_theta_max 27.6710
_cell_measurement_theta_min 2.8710
_cell_volume 941.9(8)
_computing_cell_refinement 'CrysAlisPro 1.171.40.23a (Rigaku OD, 2018)'
_computing_data_collection 'CrysAlisPro 1.171.40.23a (Rigaku OD, 2018)'
_computing_data_reduction 'CrysAlisPro 1.171.40.23a (Rigaku OD, 2018)'
_computing_structure_refinement 'SHELXL-2018/3 (Sheldrick, 2018)'
_computing_structure_solution 'SHELXT 2018/2 (Sheldrick, 2018)'
_diffrn_ambient_temperature 293(2)
_diffrn_detector_area_resol_mean 16.2760
_diffrn_measured_fraction_theta_full 0.997
_diffrn_measured_fraction_theta_max 0.874
_diffrn_measurement_device_type 'SuperNova, Single source at offset/far, Eos'
_diffrn_measurement_method '\w scans'
_diffrn_radiation_type MoK\a
_diffrn_radiation_wavelength 0.71073
_diffrn_reflns_av_R_equivalents 0.0626
_diffrn_reflns_av_unetI/netI 0.1017
_diffrn_reflns_Laue_measured_fraction_full 0.997
_diffrn_reflns_Laue_measured_fraction_max 0.874
_diffrn_reflns_limit_h_max 16
_diffrn_reflns_limit_h_min -8
_diffrn_reflns_limit_k_max 6
_diffrn_reflns_limit_k_min -7
_diffrn_reflns_limit_l_max 19
_diffrn_reflns_limit_l_min -18
_diffrn_reflns_number 3610
_diffrn_reflns_point_group_measured_fraction_full 0.997
_diffrn_reflns_point_group_measured_fraction_max 0.874
_diffrn_reflns_theta_full 25.242
_diffrn_reflns_theta_max 28.739
_diffrn_reflns_theta_min 2.601
_diffrn_source 'micro-focus sealed X-ray tube'
_exptl_absorpt_coefficient_mu 0.292
_exptl_absorpt_correction_T_max 1.00000
_exptl_absorpt_correction_T_min 0.63534
_exptl_crystal_colour Yellow
_exptl_crystal_density_diffrn 1.391
_exptl_crystal_description Neddle
_exptl_crystal_F_000 412
_exptl_crystal_recrystallization_method 'Re-crystallisation from solvent: DCM'
_exptl_crystal_size_max 0.33
_exptl_crystal_size_mid 0.23
_exptl_crystal_size_min 0.17
_refine_diff_density_max 0.306
_refine_diff_density_min -0.445
_refine_diff_density_rms 0.097
_refine_ls_extinction_method none
_refine_ls_goodness_of_fit_ref 1.016
_refine_ls_hydrogen_treatment constr
_refine_ls_matrix_type full
_refine_ls_number_parameters 127
_refine_ls_number_reflns 2132
_refine_ls_number_restraints 0
_refine_ls_restrained_S_all 1.016
_refine_ls_R_factor_all 0.1084
_refine_ls_R_factor_gt 0.0701
_refine_ls_shift/su_max 0.000
_refine_ls_shift/su_mean 0.000
_refine_ls_structure_factor_coef Fsqd
_refine_ls_weighting_details 'w=1/[\s^2^(Fo^2^)+(0.1135P)^2^] where P=(Fo^2^+2Fc^2^)/3'
_refine_ls_weighting_scheme calc
_refine_ls_wR_factor_gt 0.1824
_refine_ls_wR_factor_ref 0.2221
_reflns_Friedel_coverage 0.000
_reflns_number_gt 1338
_reflns_number_total 2132
_reflns_threshold_expression 'I > 2\s(I)'
_cod_data_source_file d5cc04903b2.cif
_cod_data_source_block bn77
_cod_depositor_comments 'Adding full bibliography for 7135077--7135079.cif.'
_cod_original_cell_volume 942.0(8)
_cod_original_sg_symbol_H-M 'P 21/n'
_cod_database_code 7135077
_shelx_shelxl_version_number 2018/3
_shelx_space_group_comment
;
The symmetry employed for this shelxl refinement is uniquely defined
by the following loop, which should always be used as a source of
symmetry information in preference to the above space-group names.
They are only intended as comments.
;

loop_
_space_group_symop_operation_xyz
'x, y, z'
'-x+1/2, y+1/2, -z+1/2'
'-x, -y, -z'
'x-1/2, -y-1/2, z-1/2'

loop_
_atom_site_label
_atom_site_type_symbol
_atom_site_fract_x
_atom_site_fract_y
_atom_site_fract_z
_atom_site_U_iso_or_equiv
_atom_site_adp_type
_atom_site_occupancy
_atom_site_site_symmetry_order
_atom_site_calc_flag
_atom_site_refinement_flags_posn
_atom_site_refinement_flags_adp
_atom_site_refinement_flags_occupancy
_atom_site_disorder_assembly
_atom_site_disorder_group
S8 S 0.62266(9) 0.08504(16) 0.41713(6) 0.0424(4) Uani 1 1 d . . . . .
C9 C 0.6024(3) 0.1562(6) 0.2944(2) 0.0317(7) Uani 1 1 d . . . . .
C7 C 0.6212(3) 0.4778(6) 0.5303(2) 0.0321(8) Uani 1 1 d . . . . .
C2 C 0.5675(3) 0.6627(6) 0.5693(2) 0.0332(8) Uani 1 1 d . . . . .
C1 C 0.5543(3) 0.3181(6) 0.4616(2) 0.0326(8) Uani 1 1 d . . . . .
C10 C 0.6431(3) -0.0113(6) 0.2436(2) 0.0384(8) Uani 1 1 d . . . . .
H10 H 0.678769 -0.148861 0.274628 0.046 Uiso 1 1 calc R U . . .
C14 C 0.5498(3) 0.3613(6) 0.2483(2) 0.0400(9) Uani 1 1 d . . . . .
H14 H 0.522155 0.476927 0.281792 0.048 Uiso 1 1 calc R U . . .
C3 C 0.6391(3) 0.8260(7) 0.6361(2) 0.0402(9) Uani 1 1 d . . . . .
H3 H 0.605109 0.951427 0.659902 0.048 Uiso 1 1 calc R U . . .
C6 C 0.7450(3) 0.4587(7) 0.5650(2) 0.0428(9) Uani 1 1 d . . . . .
H6 H 0.782102 0.336191 0.542425 0.051 Uiso 1 1 calc R U . . .
C5 C 0.8086(3) 0.6174(8) 0.6302(3) 0.0484(10) Uani 1 1 d . . . . .
H5 H 0.888541 0.602587 0.651652 0.058 Uiso 1 1 calc R U . . .
C4 C 0.7550(3) 0.8026(7) 0.6655(3) 0.0492(10) Uani 1 1 d . . . . .
H4 H 0.799662 0.910619 0.709669 0.059 Uiso 1 1 calc R U . . .
C12 C 0.5792(3) 0.2256(8) 0.1006(2) 0.0497(10) Uani 1 1 d . . . . .
H12 H 0.571356 0.249447 0.035797 0.060 Uiso 1 1 calc R U . . .
C13 C 0.5389(4) 0.3922(7) 0.1515(3) 0.0491(10) Uani 1 1 d . . . . .
H13 H 0.503266 0.529641 0.120462 0.059 Uiso 1 1 calc R U . . .
C11 C 0.6320(3) 0.0210(7) 0.1469(3) 0.0465(10) Uani 1 1 d . . . . .
H11 H 0.659773 -0.094270 0.113374 0.056 Uiso 1 1 calc R U . . .

loop_
_atom_site_aniso_label
_atom_site_aniso_U_11
_atom_site_aniso_U_22
_atom_site_aniso_U_33
_atom_site_aniso_U_23
_atom_site_aniso_U_13
_atom_site_aniso_U_12
S8 0.0574(7) 0.0394(6) 0.0325(5) 0.0076(3) 0.0167(4) 0.0155(4)
C9 0.0330(17) 0.0340(16) 0.0293(15) -0.0014(12) 0.0110(13) 0.0019(15)
C7 0.0378(18) 0.0388(18) 0.0240(14) 0.0075(12) 0.0157(13) 0.0033(15)
C2 0.0395(19) 0.0378(17) 0.0234(14) 0.0045(12) 0.0110(13) -0.0014(15)
C1 0.0423(19) 0.0356(17) 0.0237(14) 0.0058(12) 0.0156(13) 0.0021(16)
C10 0.041(2) 0.0351(17) 0.0402(18) -0.0051(14) 0.0142(15) 0.0048(16)
C14 0.049(2) 0.0363(17) 0.0369(17) 0.0024(14) 0.0164(15) 0.0085(17)
C3 0.049(2) 0.045(2) 0.0298(16) -0.0043(13) 0.0157(15) -0.0002(17)
C6 0.042(2) 0.051(2) 0.0375(18) 0.0082(15) 0.0148(15) 0.0077(18)
C5 0.035(2) 0.067(3) 0.0412(19) 0.0053(17) 0.0090(16) -0.0051(19)
C4 0.051(2) 0.052(2) 0.042(2) -0.0056(16) 0.0091(17) -0.011(2)
C12 0.057(2) 0.064(3) 0.0316(18) -0.0006(16) 0.0183(17) -0.003(2)
C13 0.061(3) 0.047(2) 0.0412(19) 0.0147(16) 0.0176(18) 0.009(2)
C11 0.050(2) 0.054(2) 0.0396(19) -0.0112(16) 0.0186(17) 0.0032(19)

loop_
_atom_type_symbol
_atom_type_description
_atom_type_scat_dispersion_real
_atom_type_scat_dispersion_imag
_atom_type_scat_source
C C 0.0033 0.0016 'International Tables Vol C Tables 4.2.6.8 and 6.1.1.4'
H H 0.0000 0.0000 'International Tables Vol C Tables 4.2.6.8 and 6.1.1.4'
S S 0.1246 0.1234 'International Tables Vol C Tables 4.2.6.8 and 6.1.1.4'

loop_
_geom_angle_atom_site_label_1
_geom_angle_atom_site_label_2
_geom_angle_atom_site_label_3
_geom_angle
_geom_angle_site_symmetry_1
_geom_angle_site_symmetry_3
_geom_angle_publ_flag
C1 S8 C9 105.32(15) . . ?
C10 C9 C14 119.4(3) . . ?
C10 C9 S8 115.1(2) . . ?
C14 C9 S8 125.5(3) . . ?
C1 C7 C2 120.5(3) . . ?
C1 C7 C6 121.7(3) . . ?
C2 C7 C6 117.8(3) . . ?
C1 C2 C3 122.4(3) 3_666 . ?
C1 C2 C7 119.0(3) 3_666 . ?
C3 C2 C7 118.5(3) . . ?
C7 C1 C2 120.5(3) . 3_666 ?
C7 C1 S8 119.6(3) . . ?
C2 C1 S8 119.9(3) 3_666 . ?
C9 C10 C11 121.1(3) . . ?
C9 C14 C13 119.2(3) . . ?
C4 C3 C2 121.4(4) . . ?
C5 C6 C7 120.8(4) . . ?
C6 C5 C4 120.7(4) . . ?
C3 C4 C5 120.6(4) . . ?
C13 C12 C11 119.0(3) . . ?
C12 C13 C14 121.6(3) . . ?
C12 C11 C10 119.7(4) . . ?

loop_
_geom_bond_atom_site_label_1
_geom_bond_atom_site_label_2
_geom_bond_distance
_geom_bond_site_symmetry_2
_geom_bond_publ_flag
S8 C1 1.766(3) . ?
S8 C9 1.777(3) . ?
C9 C10 1.372(5) . ?
C9 C14 1.384(4) . ?
C7 C1 1.405(5) . ?
C7 C2 1.426(5) . ?
C7 C6 1.439(5) . ?
C2 C1 1.414(5) 3_666 ?
C2 C3 1.425(5) . ?
C10 C11 1.387(5) . ?
C14 C13 1.387(5) . ?
C3 C4 1.349(5) . ?
C6 C5 1.360(5) . ?
C5 C4 1.398(6) . ?
C12 C13 1.367(6) . ?
C12 C11 1.383(6) . ?
